data_7121882
loop_
_publ_author_name
'Spisak, Sarah N.'
'Wei, Zheng'
'Darzi, Evan'
'Jasti, Ramesh'
'Petrukhina, Marina A.'

_publ_section_title
;
 Highly strained [6]cycloparaphenylene: crystallization of an unsolvated
 polymorph and the first mono- and dianions.
;
_journal_issue 56
_journal_name_full 'Chemical communications (Cambridge, England)'
_journal_page_first 7818
_journal_page_last 7821
_journal_paper_doi 10.1039/c8cc03693d
_journal_volume 54
_journal_year 2018
_chemical_formula_moiety 'C36 H24'
_chemical_formula_sum 'C36 H24'
_chemical_formula_weight 456.55
_space_group_crystal_system monoclinic
_space_group_IT_number 14
_space_group_name_Hall '-P 2ybc'
_space_group_name_H-M_alt 'P 1 21/c 1'
_symmetry_space_group_name_Hall '-P 2ybc'
_symmetry_space_group_name_H-M 'P 1 21/c 1'
_atom_sites_solution_hydrogens geom
_atom_sites_solution_primary dual
_atom_sites_solution_secondary difmap
_audit_creation_method SHELXL-2017/1
_audit_update_record
;
2018-05-02 deposited with the CCDC.
2018-06-19 downloaded from the CCDC.
;
_cell_angle_alpha 90
_cell_angle_beta 106.3290(10)
_cell_angle_gamma 90
_cell_formula_units_Z 2
_cell_length_a 11.1772(5)
_cell_length_b 10.3120(4)
_cell_length_c 11.2725(5)
_cell_measurement_reflns_used 8255
_cell_measurement_temperature 100(2)
_cell_measurement_theta_max 72.09
_cell_measurement_theta_min 4.12
_cell_volume 1246.85(9)
_computing_cell_refinement 'SAINT V.8.37A (Bruker AXS Inc., 2016)'
_computing_data_collection 'APEX3 v.2016.9-0 (Bruker AXS Inc., 2016)'
_computing_data_reduction 'SAINT V.8.37A (Bruker AXS Inc., 2016)'
_computing_molecular_graphics 'Xshell v.6.3.1 (Bruker AXS Inc., 2016)'
_computing_publication_material 'APEX3 v.2016.9-0 (Bruker AXS Inc., 2016)'
_computing_structure_refinement 'SHELXL-2017/1 (Sheldrick, 2016)'
_computing_structure_solution 'SHELXT 2014/5 (Sheldrick, 2014)'
_diffrn_ambient_temperature 100(2)
_diffrn_measured_fraction_theta_full 0.994
_diffrn_measured_fraction_theta_max 0.982
_diffrn_measurement_device_type 'Bruker D8 Venture PHOTON 100 CMOS'
_diffrn_measurement_method 'omega and phi scans'
_diffrn_radiation_monochromator mirrors
_diffrn_radiation_source 'INCOATEC ImuS micro-focus source'
_diffrn_radiation_type CuK\a
_diffrn_radiation_wavelength 1.54178
_diffrn_reflns_av_R_equivalents 0.0255
_diffrn_reflns_av_unetI/netI 0.0217
_diffrn_reflns_Laue_measured_fraction_full 0.994
_diffrn_reflns_Laue_measured_fraction_max 0.982
_diffrn_reflns_limit_h_max 13
_diffrn_reflns_limit_h_min -13
_diffrn_reflns_limit_k_max 12
_diffrn_reflns_limit_k_min -12
_diffrn_reflns_limit_l_max 13
_diffrn_reflns_limit_l_min -13
_diffrn_reflns_number 10681
_diffrn_reflns_point_group_measured_fraction_full 0.994
_diffrn_reflns_point_group_measured_fraction_max 0.982
_diffrn_reflns_theta_full 67.679
_diffrn_reflns_theta_max 72.086
_diffrn_reflns_theta_min 4.121
_exptl_absorpt_coefficient_mu 0.522
_exptl_absorpt_correction_type multi-scan
_exptl_absorpt_process_details
;
SADABS-2016/2 (Bruker,2016/2) was 
used for absorption correction. 
Krause, L., Herbst-Irmer, R., 
Sheldrick G.M. & Stalke D.,
 J. Appl. Cryst. 48 (2015) 3-10
;
_exptl_crystal_colour yellow
_exptl_crystal_density_diffrn 1.216
_exptl_crystal_density_meas ?
_exptl_crystal_density_method none
_exptl_crystal_description block
_exptl_crystal_F_000 480
_exptl_crystal_size_max 0.220
_exptl_crystal_size_mid 0.170
_exptl_crystal_size_min 0.160
_exptl_transmission_factor_max 1
_exptl_transmission_factor_min 0.9326
_refine_diff_density_max 0.299
_refine_diff_density_min -0.233
_refine_diff_density_rms 0.043
_refine_ls_extinction_method none
_refine_ls_goodness_of_fit_ref 1.030
_refine_ls_hydrogen_treatment constr
_refine_ls_matrix_type full
_refine_ls_number_parameters 163
_refine_ls_number_reflns 2409
_refine_ls_number_restraints 0
_refine_ls_restrained_S_all 1.030
_refine_ls_R_factor_all 0.0433
_refine_ls_R_factor_gt 0.0414
_refine_ls_shift/su_max 0.000
_refine_ls_shift/su_mean 0.000
_refine_ls_structure_factor_coef Fsqd
_refine_ls_weighting_details 'w=1/[\s^2^(Fo^2^)+(0.0512P)^2^+0.7401P] where P=(Fo^2^+2Fc^2^)/3'
_refine_ls_weighting_scheme calc
_refine_ls_wR_factor_gt 0.1058
_refine_ls_wR_factor_ref 0.1076
_reflns_Friedel_coverage 0.000
_reflns_number_gt 2278
_reflns_number_total 2409
_reflns_threshold_expression 'I > 2\s(I)'
_cod_data_source_file c8cc03693d2.cif
_cod_data_source_block 1
_cod_depositor_comments
;
The following automatic conversions were performed:

'_exptl_crystal_density_meas' value 'not measured' was changed to '?'
- the value is perceived as not measured.

Automatic conversion script
Id: cif_fix_values 4973 2017-02-22 13:04:09Z antanas 

 Adding full bibliography for 7121882--7121884.cif.
;
_cod_database_code 7121882
_shelx_shelxl_version_number 2017/1
_shelx_space_group_comment
;
The symmetry employed for this shelxl refinement is uniquely defined
by the following loop, which should always be used as a source of
symmetry information in preference to the above space-group names.
They are only intended as comments.
;
_shelx_estimated_absorpt_t_min 0.894
_shelx_estimated_absorpt_t_max 0.921

loop_
_space_group_symop_operation_xyz
'x, y, z'
'-x, y+1/2, -z+1/2'
'-x, -y, -z'
'x, -y-1/2, z-1/2'

loop_
_atom_site_label
_atom_site_type_symbol
_atom_site_fract_x
_atom_site_fract_y
_atom_site_fract_z
_atom_site_U_iso_or_equiv
_atom_site_adp_type
_atom_site_occupancy
_atom_site_site_symmetry_order
_atom_site_calc_flag
_atom_site_refinement_flags_posn
_atom_site_refinement_flags_adp
C1 C 0.82755(12) 0.22006(13) 0.64322(12) 0.0202(3) Uani 1 1 d . .
H1 H 0.831695 0.134097 0.614336 0.024 Uiso 1 1 calc R U
C2 C 0.88990(11) 0.31854(13) 0.60200(12) 0.0197(3) Uani 1 1 d . .
H2 H 0.935977 0.299527 0.545013 0.024 Uiso 1 1 calc R U
C3 C 0.88565(11) 0.44683(13) 0.64383(11) 0.0190(3) Uani 1 1 d . .
C4 C 0.84294(12) 0.46316(13) 0.74870(12) 0.0212(3) Uani 1 1 d . .
H4 H 0.857514 0.542913 0.792603 0.025 Uiso 1 1 calc R U
C5 C 0.77976(12) 0.36442(13) 0.78907(12) 0.0214(3) Uani 1 1 d . .
H5 H 0.750826 0.377892 0.859692 0.026 Uiso 1 1 calc R U
C6 C 0.75799(12) 0.24526(13) 0.72736(11) 0.0196(3) Uani 1 1 d . .
C7 C 0.83144(11) 0.54174(13) 0.43433(12) 0.0188(3) Uani 1 1 d . .
H7 H 0.843518 0.460821 0.399091 0.023 Uiso 1 1 calc R U
C8 C 0.76528(12) 0.63872(12) 0.35888(12) 0.0191(3) Uani 1 1 d . .
H8 H 0.732033 0.623108 0.272814 0.023 Uiso 1 1 calc R U
C9 C 0.74666(12) 0.75957(13) 0.40767(12) 0.0192(3) Uani 1 1 d . .
C10 C 0.82053(12) 0.78682(13) 0.52828(12) 0.0210(3) Uani 1 1 d . .
H10 H 0.825708 0.873382 0.558141 0.025 Uiso 1 1 calc R U
C11 C 0.88587(11) 0.68973(13) 0.60431(12) 0.0203(3) Uani 1 1 d . .
H11 H 0.934439 0.710293 0.685772 0.024 Uiso 1 1 calc R U
C12 C 0.88098(11) 0.56103(12) 0.56206(12) 0.0183(3) Uani 1 1 d . .
C13 C 0.62550(12) 0.82587(12) 0.35134(12) 0.0196(3) Uani 1 1 d . .
C14 C 0.55711(13) 0.81238(13) 0.22646(12) 0.0216(3) Uani 1 1 d . .
H14 H 0.599987 0.804340 0.165035 0.026 Uiso 1 1 calc R U
C15 C 0.42773(13) 0.81067(13) 0.19199(12) 0.0215(3) Uani 1 1 d . .
H15 H 0.383058 0.801357 0.107270 0.026 Uiso 1 1 calc R U
C16 C 0.36198(12) 0.82258(12) 0.28120(12) 0.0199(3) Uani 1 1 d . .
C17 C 0.43000(12) 0.86564(12) 0.39811(12) 0.0200(3) Uani 1 1 d . .
H17 H 0.387038 0.894378 0.454987 0.024 Uiso 1 1 calc R U
C18 C 0.55927(12) 0.86715(12) 0.43258(12) 0.0202(3) Uani 1 1 d . .
H18 H 0.603459 0.896733 0.512733 0.024 Uiso 1 1 calc R U

loop_
_atom_site_aniso_label
_atom_site_aniso_U_11
_atom_site_aniso_U_22
_atom_site_aniso_U_33
_atom_site_aniso_U_23
_atom_site_aniso_U_13
_atom_site_aniso_U_12
C1 0.0196(6) 0.0188(6) 0.0199(6) 0.0000(5) 0.0020(5) 0.0049(5)
C2 0.0156(6) 0.0239(7) 0.0185(6) -0.0002(5) 0.0028(5) 0.0044(5)
C3 0.0134(6) 0.0230(7) 0.0185(6) -0.0006(5) 0.0011(5) 0.0012(5)
C4 0.0214(6) 0.0223(6) 0.0174(6) -0.0024(5) 0.0016(5) 0.0014(5)
C5 0.0231(6) 0.0260(7) 0.0145(6) 0.0006(5) 0.0040(5) 0.0029(5)
C6 0.0204(6) 0.0205(6) 0.0163(6) 0.0045(5) 0.0026(5) 0.0042(5)
C7 0.0169(6) 0.0202(6) 0.0207(6) -0.0027(5) 0.0074(5) -0.0006(5)
C8 0.0193(6) 0.0220(6) 0.0169(6) -0.0010(5) 0.0066(5) -0.0021(5)
C9 0.0200(6) 0.0193(6) 0.0196(6) 0.0020(5) 0.0076(5) -0.0028(5)
C10 0.0211(6) 0.0180(6) 0.0244(7) -0.0031(5) 0.0073(5) -0.0042(5)
C11 0.0165(6) 0.0234(7) 0.0198(6) -0.0031(5) 0.0033(5) -0.0032(5)
C12 0.0122(5) 0.0222(7) 0.0203(6) -0.0015(5) 0.0040(5) -0.0006(5)
C13 0.0228(6) 0.0149(6) 0.0214(6) 0.0022(5) 0.0071(5) -0.0016(5)
C14 0.0264(7) 0.0208(6) 0.0195(6) 0.0031(5) 0.0095(5) 0.0023(5)
C15 0.0259(7) 0.0211(6) 0.0163(6) 0.0028(5) 0.0043(5) 0.0027(5)
C16 0.0228(6) 0.0164(6) 0.0202(6) 0.0043(5) 0.0055(5) 0.0042(5)
C17 0.0256(7) 0.0157(6) 0.0206(6) 0.0011(5) 0.0094(5) 0.0027(5)
C18 0.0259(7) 0.0149(6) 0.0191(6) -0.0005(5) 0.0054(5) -0.0011(5)

loop_
_atom_type_symbol
_atom_type_description
_atom_type_scat_dispersion_real
_atom_type_scat_dispersion_imag
_atom_type_scat_source
C C 0.0181 0.0091 'International Tables Vol C Tables 4.2.6.8 and 6.1.1.4'
H H 0.0000 0.0000 'International Tables Vol C Tables 4.2.6.8 and 6.1.1.4'

loop_
_geom_angle_atom_site_label_1
_geom_angle_atom_site_label_2
_geom_angle_atom_site_label_3
_geom_angle
_geom_angle_site_symmetry_3
C2 C1 C6 121.05(12) .
C2 C1 H1 119.5 .
C6 C1 H1 119.5 .
C1 C2 C3 120.59(12) .
C1 C2 H2 119.7 .
C3 C2 H2 119.7 .
C4 C3 C2 116.46(12) .
C4 C3 C12 117.77(11) .
C2 C3 C12 122.30(11) .
C5 C4 C3 120.88(12) .
C5 C4 H4 119.6 .
C3 C4 H4 119.6 .
C4 C5 C6 121.01(12) .
C4 C5 H5 119.5 .
C6 C5 H5 119.5 .
C5 C6 C1 116.41(12) .
C5 C6 C16 118.14(11) 3_666
C1 C6 C16 121.74(12) 3_666
C8 C7 C12 121.08(12) .
C8 C7 H7 119.5 .
C12 C7 H7 119.5 .
C7 C8 C9 120.93(12) .
C7 C8 H8 119.5 .
C9 C8 H8 119.5 .
C8 C9 C10 116.46(12) .
C8 C9 C13 117.28(11) .
C10 C9 C13 122.43(12) .
C11 C10 C9 121.19(12) .
C11 C10 H10 119.4 .
C9 C10 H10 119.4 .
C10 C11 C12 120.61(12) .
C10 C11 H11 119.7 .
C12 C11 H11 119.7 .
C7 C12 C11 116.60(12) .
C7 C12 C3 117.29(11) .
C11 C12 C3 123.11(11) .
C18 C13 C14 116.57(12) .
C18 C13 C9 116.51(11) .
C14 C13 C9 123.62(12) .
C15 C14 C13 120.76(12) .
C15 C14 H14 119.6 .
C13 C14 H14 119.6 .
C14 C15 C16 120.73(12) .
C14 C15 H15 119.6 .
C16 C15 H15 119.6 .
C17 C16 C15 116.55(12) .
C17 C16 C6 116.84(11) 3_666
C15 C16 C6 123.60(12) 3_666
C18 C17 C16 121.07(12) .
C18 C17 H17 119.5 .
C16 C17 H17 119.5 .
C17 C18 C13 121.04(12) .
C17 C18 H18 119.5 .
C13 C18 H18 119.5 .

loop_
_geom_bond_atom_site_label_1
_geom_bond_atom_site_label_2
_geom_bond_distance
_geom_bond_site_symmetry_2
C1 C2 1.3838(19) .
C1 C6 1.4094(18) .
C1 H1 0.9500 .
C2 C3 1.4097(18) .
C2 H2 0.9500 .
C3 C4 1.4040(18) .
C3 C12 1.4873(18) .
C4 C5 1.3867(19) .
C4 H4 0.9500 .
C5 C6 1.3992(19) .
C5 H5 0.9500 .
C6 C16 1.4913(18) 3_666
C7 C8 1.3844(18) .
C7 C12 1.4039(18) .
C7 H7 0.9500 .
C8 C9 1.4011(18) .
C8 H8 0.9500 .
C9 C10 1.4064(18) .
C9 C13 1.4904(18) .
C10 C11 1.3850(19) .
C10 H10 0.9500 .
C11 C12 1.4059(18) .
C11 H11 0.9500 .
C13 C18 1.3959(18) .
C13 C14 1.4073(18) .
C14 C15 1.3880(19) .
C14 H14 0.9500 .
C15 C16 1.4079(19) .
C15 H15 0.9500 .
C16 C17 1.3959(19) .
C17 C18 1.3869(19) .
C17 H17 0.9500 .
C18 H18 0.9500 .
